data_4133166
loop_
_publ_author_name
'Werner, Daniel'
'Anwander, Reiner'

_publ_section_title
;
 Unveiling the Takai Olefination Reagent via Tris( tert-butoxy)siloxy
 Variants.
;
_journal_issue 43
_journal_name_full 'Journal of the American Chemical Society'
_journal_page_first 14334
_journal_page_last 14341
_journal_paper_doi 10.1021/jacs.8b08739
_journal_volume 140
_journal_year 2018
_chemical_formula_moiety 'C41 H87 Cl2 Cr2 I O12 Si2'
_chemical_formula_sum 'C41 H87 Cl2 Cr2 I O12 Si2'
_chemical_formula_weight 1130.09
_space_group_crystal_system monoclinic
_space_group_IT_number 14
_space_group_name_Hall '-P 2yn'
_space_group_name_H-M_alt 'P 1 21/n 1'
_atom_sites_solution_hydrogens geom
_atom_sites_solution_primary iterative
_atom_sites_solution_secondary difmap
_audit_creation_date 2017-10-23
_audit_creation_method
;
Olex2 1.2
(compiled 2017.08.10 svn.r3458 for OlexSys, GUI svn.r5381)
;
_cell_angle_alpha 90.00
_cell_angle_beta 109.3055(11)
_cell_angle_gamma 90.00
_cell_formula_units_Z 4
_cell_length_a 16.4739(12)
_cell_length_b 17.6022(12)
_cell_length_c 20.0801(14)
_cell_measurement_reflns_used 9817
_cell_measurement_temperature 100
_cell_measurement_theta_max 29.787
_cell_measurement_theta_min 2.267
_cell_volume 5495.3(7)
_computing_cell_refinement 'SAINT V8.38A (Bruker-AXS, 2016)'
_computing_data_reduction 'SAINT V8.38A (Bruker-AXS, 2016)'
_computing_molecular_graphics 'Olex2 (Dolomanov et al., 2009)'
_computing_publication_material 'Olex2 (Dolomanov et al., 2009)'
_computing_structure_refinement 'XL (Sheldrick, 2008)'
_computing_structure_solution
;
Superflip (Palatinus & Chapuis, 2007;Palatinus & van der Lee, 2008;
Palatinus et al., 2012)
;
_diffrn_ambient_temperature 100
_diffrn_measured_fraction_theta_full 0.999
_diffrn_measured_fraction_theta_max 0.999
_diffrn_measurement_device_type 'Bruker APEX-II CCD'
_diffrn_measurement_method '\f and \w scans'
_diffrn_radiation_monochromator graphite
_diffrn_radiation_type MoK\a
_diffrn_radiation_wavelength 0.71073
_diffrn_reflns_av_R_equivalents 0.0765
_diffrn_reflns_av_unetI/netI 0.0462
_diffrn_reflns_limit_h_max 23
_diffrn_reflns_limit_h_min -23
_diffrn_reflns_limit_k_max 24
_diffrn_reflns_limit_k_min -24
_diffrn_reflns_limit_l_max 28
_diffrn_reflns_limit_l_min -28
_diffrn_reflns_number 121258
_diffrn_reflns_theta_full 30.08
_diffrn_reflns_theta_max 30.08
_diffrn_reflns_theta_min 1.39
_diffrn_source 'fine-focus sealed tube'
_diffrn_standards_number 0
_exptl_absorpt_coefficient_mu 1.149
_exptl_absorpt_correction_T_max 0.7460
_exptl_absorpt_correction_T_min 0.6566
_exptl_absorpt_correction_type multi-scan
_exptl_absorpt_process_details
'SADABS-2016/2 (Bruker,2016/2) was used for absorption correction. wR2(int) was 0.1344 before and 0.0555 after correction. The Ratio of minimum to maximum transmission is 0.8802. The \l/2 correction factor is Not present.'
_exptl_crystal_colour 'clear red'
_exptl_crystal_colour_lustre clear
_exptl_crystal_colour_primary red
_exptl_crystal_density_diffrn 1.366
_exptl_crystal_density_method 'not measured'
_exptl_crystal_description block
_exptl_crystal_F_000 2368
_exptl_crystal_size_max 0.2
_exptl_crystal_size_mid 0.2
_exptl_crystal_size_min 0.1
_refine_diff_density_max 1.524
_refine_diff_density_min -1.166
_refine_diff_density_rms 0.134
_refine_ls_extinction_method none
_refine_ls_goodness_of_fit_ref 1.099
_refine_ls_hydrogen_treatment mixed
_refine_ls_matrix_type full
_refine_ls_number_parameters 612
_refine_ls_number_reflns 16111
_refine_ls_number_restraints 0
_refine_ls_restrained_S_all 1.099
_refine_ls_R_factor_all 0.0726
_refine_ls_R_factor_gt 0.0439
_refine_ls_shift/su_max 0.001
_refine_ls_shift/su_mean 0.000
_refine_ls_structure_factor_coef Fsqd
_refine_ls_weighting_details 'calc w=1/[\s^2^(Fo^2^)+(0.0499P)^2^+5.2665P] where P=(Fo^2^+2Fc^2^)/3'
_refine_ls_weighting_scheme calc
_refine_ls_wR_factor_gt 0.0985
_refine_ls_wR_factor_ref 0.1152
_reflns_number_gt 11963
_reflns_number_total 16111
_reflns_threshold_expression >2sigma(I)
_cod_data_source_file ja8b08739_si_003.cif
_cod_data_source_block 3
_cod_database_code 4133166
_olex2_refinement_description
;
1. Fixed Uiso
 At 1.2 times of:
  All C(H,H) groups, All C(H,H,H,H) groups
 At 1.5 times of:
  All C(H,H,H) groups
2. Others
 Sof(H26C)=Sof(H26D)=Sof(C27)=Sof(H27A)=Sof(H27B)=Sof(C28)=Sof(H28A)=Sof(H28B)=
 Sof(H29C)=Sof(H29D)=1-FVAR(1)
 Sof(C0AA)=Sof(H0AA)=Sof(H0AB)=Sof(C4AA)=Sof(H4AA)=Sof(H4AB)=Sof(H26A)=
 Sof(H26B)=Sof(H29A)=Sof(H29B)=FVAR(1)
 Fixed Sof: C19(0.5) H19A(0.5) H19B(0.5) H19C(0.5) C19A(0.5) H19D(0.5)
 H19E(0.5) H19F(0.5) C20(0.5) H20A(0.5) H20B(0.5) H20C(0.5) C20A(0.5) H20D(0.5)
 H20E(0.5) H20F(0.5) C21(0.5) H21A(0.5) H21B(0.5) H21C(0.5) C21A(0.5) H21D(0.5)
 H21E(0.5) H21F(0.5)
3.a Secondary CH2 refined with riding coordinates:
 C0AA(H0AA,H0AB), C4AA(H4AA,H4AB), C26(H26C,H26D), C26(H26A,H26B), C27(H27A,
 H27B), C28(H28A,H28B), C29(H29A,H29B), C29(H29C,H29D), C30(H30A,H30B),
 C31(H31A,H31B), C32(H32A,H32B), C33(H33A,H33B), C34(H34A,H34B), C35(H35A,H35B),
  C36(H36A,H36B), C37(H37A,H37B), C38(H38A,H38B), C39(H39A,H39B), C40(H40A,
 H40B), C41(H41A,H41B)
3.b Idealised Me refined as rotating group:
 C3(H3A,H3B,H3C), C4(H4A,H4B,H4C), C5(H5A,H5B,H5C), C7(H7A,H7B,H7C), C8(H8A,
 H8B,H8C), C9(H9A,H9B,H9C), C11(H11A,H11B,H11C), C12(H12A,H12B,H12C), C13(H13A,
 H13B,H13C), C15(H15A,H15B,H15C), C16(H16A,H16B,H16C), C17(H17A,H17B,H17C),
 C19(H19A,H19B,H19C), C19A(H19D,H19E,H19F), C20(H20A,H20B,H20C), C20A(H20D,H20E,
 H20F), C21(H21A,H21B,H21C), C21A(H21D,H21E,H21F), C23(H23A,H23B,H23C),
 C24(H24A,H24B,H24C), C25(H25A,H25B,H25C)
;
_olex2_submission_special_instructions 'No special instructions were received'

loop_
_space_group_symop_id
_space_group_symop_operation_xyz
1 'x, y, z'
2 '-x+1/2, y+1/2, -z+1/2'
3 '-x, -y, -z'
4 'x-1/2, -y-1/2, z-1/2'

loop_
_atom_site_label
_atom_site_type_symbol
_atom_site_fract_x
_atom_site_fract_y
_atom_site_fract_z
_atom_site_U_iso_or_equiv
_atom_site_adp_type
_atom_site_occupancy
_atom_site_calc_flag
_atom_site_disorder_assembly
_atom_site_disorder_group
_atom_site_refinement_flags_posn
I1 I 0.368917(13) 0.425668(11) 0.558368(11) 0.02561(6) Uani 1 d . . .
Cr1 Cr 0.29238(3) 0.23580(2) 0.55047(2) 0.01220(9) Uani 1 d . . .
Cr2 Cr 0.45319(3) 0.25438(2) 0.51587(2) 0.01327(9) Uani 1 d . . .
Cl1 Cl 0.34742(4) 0.15741(4) 0.47793(3) 0.01670(13) Uani 1 d . . .
Cl2 Cl 0.44015(4) 0.22554(4) 0.63088(3) 0.01813(13) Uani 1 d . . .
Si1 Si 0.07866(5) 0.23737(4) 0.45002(4) 0.01567(15) Uani 1 d . . .
Si2 Si 0.48679(6) 0.26777(5) 0.35700(4) 0.02134(17) Uani 1 d . . .
O1 O 0.17946(12) 0.23930(11) 0.48637(10) 0.0163(4) Uani 1 d . . .
O2 O 0.04742(13) 0.19285(11) 0.37427(10) 0.0209(4) Uani 1 d . . .
O3 O 0.03803(13) 0.19735(12) 0.50552(11) 0.0217(4) Uani 1 d . . .
O4 O 0.03218(13) 0.32053(11) 0.43482(10) 0.0203(4) Uani 1 d . . .
O5 O 0.46041(13) 0.27073(11) 0.42548(10) 0.0197(4) Uani 1 d . . .
O6 O 0.41403(16) 0.30247(13) 0.28718(11) 0.0325(6) Uani 1 d . . .
O7 O 0.57705(15) 0.31542(13) 0.37566(13) 0.0306(5) Uani 1 d B . .
O8 O 0.50887(14) 0.18322(12) 0.33361(11) 0.0250(5) Uani 1 d . . .
O9 O 0.25317(12) 0.29687(11) 0.62158(10) 0.0177(4) Uani 1 d A . .
O10 O 0.26579(13) 0.13394(11) 0.60294(11) 0.0213(4) Uani 1 d . . .
O11 O 0.55233(12) 0.32854(11) 0.55961(10) 0.0197(4) Uani 1 d . . .
O12 O 0.56089(13) 0.17240(12) 0.54121(12) 0.0250(5) Uani 1 d . . .
C0AA C 0.1974(5) 0.4103(5) 0.6550(4) 0.027(2) Uani 0.497(17) d A 1 .
H0AA H 0.1458 0.4215 0.6682 0.032 Uiso 0.497(17) calc A 1 R
H0AB H 0.2150 0.4572 0.6362 0.032 Uiso 0.497(17) calc A 1 R
C1 C 0.34600(18) 0.31753(16) 0.50596(15) 0.0164(5) Uani 1 d . . .
C2 C 0.08430(19) 0.12706(17) 0.35225(15) 0.0222(6) Uani 1 d . . .
C3 C 0.1200(2) 0.07172(17) 0.41331(17) 0.0279(7) Uani 1 d . . .
H3A H 0.1652 0.0968 0.4515 0.042 Uiso 1 calc . . GR
H3B H 0.1441 0.0273 0.3971 0.042 Uiso 1 calc . . GR
H3C H 0.0737 0.0555 0.4306 0.042 Uiso 1 calc . . GR
C4 C 0.1543(2) 0.15479(19) 0.32423(16) 0.0271(7) Uani 1 d . . .
H4A H 0.1297 0.1911 0.2858 0.041 Uiso 1 calc . . GR
H4B H 0.1785 0.1115 0.3065 0.041 Uiso 1 calc . . GR
H4C H 0.1999 0.1796 0.3623 0.041 Uiso 1 calc . . GR
C4AA C 0.2711(9) 0.3809(7) 0.7195(8) 0.030(3) Uani 0.497(17) d A 1 .
H4AA H 0.3170 0.4197 0.7359 0.036 Uiso 0.497(17) calc A 1 R
H4AB H 0.2496 0.3687 0.7588 0.036 Uiso 0.497(17) calc A 1 R
C5 C 0.0116(2) 0.0907(2) 0.29312(19) 0.0344(8) Uani 1 d . . .
H5A H -0.0335 0.0737 0.3116 0.052 Uiso 1 calc . . GR
H5B H 0.0338 0.0470 0.2743 0.052 Uiso 1 calc . . GR
H5C H -0.0124 0.1280 0.2555 0.052 Uiso 1 calc . . GR
C6 C -0.04906(19) 0.18852(19) 0.50452(17) 0.0270(7) Uani 1 d . . .
C7 C -0.0487(3) 0.1186(3) 0.5491(3) 0.0619(14) Uani 1 d . . .
H7A H -0.0226 0.0759 0.5323 0.093 Uiso 1 calc . . GR
H7B H -0.1079 0.1056 0.5453 0.093 Uiso 1 calc . . GR
H7C H -0.0154 0.1293 0.5985 0.093 Uiso 1 calc . . GR
C8 C -0.0757(3) 0.2586(3) 0.5344(3) 0.0526(12) Uani 1 d . . .
H8A H -0.0343 0.2688 0.5813 0.079 Uiso 1 calc . . GR
H8B H -0.1330 0.2510 0.5380 0.079 Uiso 1 calc . . GR
H8C H -0.0771 0.3019 0.5033 0.079 Uiso 1 calc . . GR
C9 C -0.1095(2) 0.1734(3) 0.4303(2) 0.0487(11) Uani 1 d . . .
H9A H -0.1098 0.2175 0.4003 0.073 Uiso 1 calc . . GR
H9B H -0.1678 0.1647 0.4315 0.073 Uiso 1 calc . . GR
H9C H -0.0900 0.1284 0.4111 0.073 Uiso 1 calc . . GR
C10 C 0.0278(2) 0.37758(17) 0.38239(17) 0.0251(6) Uani 1 d . . .
C11 C 0.0126(3) 0.4520(2) 0.4144(2) 0.0446(10) Uani 1 d . . .
H11A H -0.0411 0.4489 0.4253 0.067 Uiso 1 calc . . GR
H11B H 0.0084 0.4934 0.3807 0.067 Uiso 1 calc . . GR
H11C H 0.0606 0.4620 0.4578 0.067 Uiso 1 calc . . GR
C12 C -0.0483(3) 0.3591(2) 0.31675(19) 0.0422(9) Uani 1 d . . .
H12A H -0.0397 0.3091 0.2987 0.063 Uiso 1 calc . . GR
H12B H -0.0529 0.3977 0.2805 0.063 Uiso 1 calc . . GR
H12C H -0.1013 0.3587 0.3288 0.063 Uiso 1 calc . . GR
C13 C 0.1111(2) 0.3802(2) 0.3659(2) 0.0418(9) Uani 1 d . . .
H13A H 0.1589 0.3911 0.4092 0.063 Uiso 1 calc . . GR
H13B H 0.1076 0.4201 0.3311 0.063 Uiso 1 calc . . GR
H13C H 0.1206 0.3310 0.3468 0.063 Uiso 1 calc . . GR
C14 C 0.3534(2) 0.36296(17) 0.27933(16) 0.0243(6) Uani 1 d . . .
C15 C 0.3883(3) 0.4247(2) 0.3340(2) 0.0392(8) Uani 1 d . . .
H15A H 0.3987 0.4037 0.3813 0.059 Uiso 1 calc . . GR
H15B H 0.3464 0.4662 0.3257 0.059 Uiso 1 calc . . GR
H15C H 0.4424 0.4443 0.3303 0.059 Uiso 1 calc . . GR
C16 C 0.2719(2) 0.3296(2) 0.2853(2) 0.0393(9) Uani 1 d . . .
H16A H 0.2508 0.2896 0.2497 0.059 Uiso 1 calc . . GR
H16B H 0.2283 0.3695 0.2774 0.059 Uiso 1 calc . . GR
H16C H 0.2836 0.3079 0.3324 0.059 Uiso 1 calc . . GR
C17 C 0.3374(2) 0.3944(2) 0.20526(18) 0.0358(8) Uani 1 d . . .
H17A H 0.3907 0.4162 0.2022 0.054 Uiso 1 calc . . GR
H17B H 0.2930 0.4339 0.1953 0.054 Uiso 1 calc . . GR
H17C H 0.3180 0.3533 0.1707 0.054 Uiso 1 calc . . GR
C18 C 0.6342(3) 0.3286(3) 0.3359(2) 0.0535(13) Uani 1 d . . .
C19 C 0.6053(5) 0.4050(4) 0.2964(4) 0.0386(17) Uani 0.50 d B 2 .
H19A H 0.5515 0.3973 0.2573 0.058 Uiso 0.50 calc B 2 GR
H19B H 0.6499 0.4231 0.2779 0.058 Uiso 0.50 calc B 2 GR
H19C H 0.5962 0.4427 0.3291 0.058 Uiso 0.50 calc B 2 GR
C19A C 0.6682(5) 0.3985(5) 0.3459(4) 0.044(2) Uani 0.50 d B 1 .
H19D H 0.6221 0.4362 0.3295 0.065 Uiso 0.50 calc B 1 GR
H19E H 0.7081 0.4041 0.3193 0.065 Uiso 0.50 calc B 1 GR
H19F H 0.6992 0.4063 0.3963 0.065 Uiso 0.50 calc B 1 GR
C20 C 0.6632(6) 0.2718(4) 0.3076(5) 0.0416(19) Uani 0.50 d B 2 .
H20A H 0.6797 0.2297 0.3413 0.062 Uiso 0.50 calc B 2 GR
H20B H 0.7134 0.2886 0.2956 0.062 Uiso 0.50 calc B 2 GR
H20C H 0.6181 0.2549 0.2647 0.062 Uiso 0.50 calc B 2 GR
C20A C 0.5782(4) 0.3143(4) 0.2491(3) 0.0289(14) Uani 0.50 d B 1 .
H20D H 0.5531 0.2633 0.2426 0.043 Uiso 0.50 calc B 1 GR
H20E H 0.6171 0.3193 0.2215 0.043 Uiso 0.50 calc B 1 GR
H20F H 0.5323 0.3522 0.2332 0.043 Uiso 0.50 calc B 1 GR
C21 C 0.7256(5) 0.3656(5) 0.4017(4) 0.0404(18) Uani 0.50 d B 2 .
H21A H 0.7081 0.4075 0.4261 0.061 Uiso 0.50 calc B 2 GR
H21B H 0.7667 0.3844 0.3797 0.061 Uiso 0.50 calc B 2 GR
H21C H 0.7526 0.3256 0.4357 0.061 Uiso 0.50 calc B 2 GR
C21A C 0.6947(5) 0.2570(5) 0.3540(4) 0.041(2) Uani 0.50 d B 1 .
H21D H 0.7270 0.2565 0.4047 0.062 Uiso 0.50 calc B 1 GR
H21E H 0.7349 0.2592 0.3274 0.062 Uiso 0.50 calc B 1 GR
H21F H 0.6598 0.2108 0.3413 0.062 Uiso 0.50 calc B 1 GR
C22 C 0.4549(2) 0.12456(18) 0.29152(16) 0.0272(7) Uani 1 d . . .
C23 C 0.5092(3) 0.0525(2) 0.3090(2) 0.0431(10) Uani 1 d . . .
H23A H 0.5628 0.0605 0.2988 0.065 Uiso 1 calc . . GR
H23B H 0.4771 0.0104 0.2803 0.065 Uiso 1 calc . . GR
H23C H 0.5226 0.0404 0.3591 0.065 Uiso 1 calc . . GR
C24 C 0.4330(3) 0.1432(2) 0.21338(17) 0.0400(9) Uani 1 d . . .
H24A H 0.4003 0.1907 0.2027 0.060 Uiso 1 calc . . GR
H24B H 0.3985 0.1019 0.1850 0.060 Uiso 1 calc . . GR
H24C H 0.4863 0.1488 0.2022 0.060 Uiso 1 calc . . GR
C25 C 0.3747(2) 0.1147(2) 0.31115(17) 0.0310(7) Uani 1 d . . .
H25A H 0.3907 0.1048 0.3619 0.046 Uiso 1 calc . . GR
H25B H 0.3413 0.0717 0.2849 0.046 Uiso 1 calc . . GR
H25C H 0.3399 0.1610 0.2993 0.046 Uiso 1 calc . . GR
C26 C 0.1789(2) 0.34751(19) 0.60088(17) 0.0282(7) Uani 1 d . . .
H26C H 0.1253 0.3196 0.5757 0.034 Uiso 0.503(17) calc A 2 R
H26D H 0.1865 0.3895 0.5707 0.034 Uiso 0.503(17) calc A 2 R
H26A H 0.1263 0.3195 0.5998 0.034 Uiso 0.497(17) calc A 1 R
H26B H 0.1700 0.3688 0.5534 0.034 Uiso 0.497(17) calc A 1 R
C27 C 0.1782(5) 0.3774(7) 0.6736(4) 0.031(3) Uani 0.503(17) d A 2 .
H27A H 0.1694 0.4331 0.6712 0.037 Uiso 0.503(17) calc A 2 R
H27B H 0.1302 0.3537 0.6854 0.037 Uiso 0.503(17) calc A 2 R
C28 C 0.2458(10) 0.3623(8) 0.7186(7) 0.032(3) Uani 0.503(17) d A 2 .
H28A H 0.2334 0.3377 0.7586 0.039 Uiso 0.503(17) calc A 2 R
H28B H 0.2766 0.4103 0.7363 0.039 Uiso 0.503(17) calc A 2 R
C29 C 0.30482(19) 0.31078(19) 0.69503(15) 0.0237(6) Uani 1 d . . .
H29A H 0.3659 0.3180 0.6991 0.028 Uiso 0.497(17) calc A 1 R
H29B H 0.3009 0.2668 0.7246 0.028 Uiso 0.497(17) calc A 1 R
H29C H 0.3597 0.3364 0.6988 0.028 Uiso 0.503(17) calc A 2 R
H29D H 0.3171 0.2630 0.7226 0.028 Uiso 0.503(17) calc A 2 R
C30 C 0.19733(19) 0.12803(17) 0.63263(16) 0.0220(6) Uani 1 d . . .
H30A H 0.1460 0.1566 0.6039 0.026 Uiso 1 calc . . R
H30B H 0.2159 0.1478 0.6815 0.026 Uiso 1 calc . . R
C31 C 0.1785(2) 0.04403(18) 0.63124(19) 0.0289(7) Uani 1 d . . .
H31A H 0.1411 0.0275 0.5839 0.035 Uiso 1 calc . . R
H31B H 0.1510 0.0303 0.6666 0.035 Uiso 1 calc . . R
C32 C 0.2680(2) 0.01015(18) 0.64980(18) 0.0292(7) Uani 1 d . . .
H32A H 0.2983 0.0112 0.7014 0.035 Uiso 1 calc . . R
H32B H 0.2657 -0.0428 0.6327 0.035 Uiso 1 calc . . R
C33 C 0.3109(2) 0.06219(17) 0.61127(19) 0.0286(7) Uani 1 d . . .
H33A H 0.3725 0.0690 0.6390 0.034 Uiso 1 calc . . R
H33B H 0.3065 0.0407 0.5646 0.034 Uiso 1 calc . . R
C34 C 0.5658(3) 0.0985(2) 0.5695(3) 0.0596(14) Uani 1 d . . .
H34A H 0.5078 0.0755 0.5559 0.071 Uiso 1 calc . . R
H34B H 0.5898 0.1004 0.6217 0.071 Uiso 1 calc . . R
C35 C 0.6220(3) 0.0529(2) 0.5413(3) 0.0569(13) Uani 1 d . . .
H35A H 0.5876 0.0162 0.5059 0.068 Uiso 1 calc . . R
H35B H 0.6646 0.0246 0.5798 0.068 Uiso 1 calc . . R
C36 C 0.6667(2) 0.1087(2) 0.5077(2) 0.0350(8) Uani 1 d . . .
H36A H 0.7299 0.1025 0.5271 0.042 Uiso 1 calc . . R
H36B H 0.6478 0.1016 0.4559 0.042 Uiso 1 calc . . R
C37 C 0.64001(19) 0.18566(18) 0.52625(18) 0.0264(7) Uani 1 d . . .
H37A H 0.6848 0.2070 0.5681 0.032 Uiso 1 calc . . R
H37B H 0.6302 0.2214 0.4863 0.032 Uiso 1 calc . . R
C38 C 0.58001(19) 0.39345(18) 0.52765(17) 0.0254(6) Uani 1 d . . .
H38A H 0.5524 0.4409 0.5358 0.031 Uiso 1 calc . . R
H38B H 0.5664 0.3860 0.4762 0.031 Uiso 1 calc . . R
C39 C 0.6767(2) 0.3955(2) 0.5654(2) 0.0398(9) Uani 1 d . . .
H39A H 0.6990 0.4480 0.5676 0.048 Uiso 1 calc . . R
H39B H 0.7070 0.3629 0.5410 0.048 Uiso 1 calc . . R
C40 C 0.6883(2) 0.3652(2) 0.6391(2) 0.0357(8) Uani 1 d . . .
H40A H 0.7331 0.3253 0.6525 0.043 Uiso 1 calc . . R
H40B H 0.7050 0.4066 0.6744 0.043 Uiso 1 calc . . R
C41 C 0.6012(2) 0.3326(2) 0.63469(16) 0.0277(7) Uani 1 d . . .
H41A H 0.6078 0.2815 0.6564 0.033 Uiso 1 calc . . R
H41B H 0.5719 0.3661 0.6593 0.033 Uiso 1 calc . . R
H1 H 0.3133(18) 0.3289(16) 0.4621(16) 0.008(7) Uiso 1 d . . .

loop_
_atom_site_aniso_label
_atom_site_aniso_U_11
_atom_site_aniso_U_22
_atom_site_aniso_U_33
_atom_site_aniso_U_23
_atom_site_aniso_U_13
_atom_site_aniso_U_12
I1 0.03178(11) 0.01466(9) 0.03742(12) -0.00297(8) 0.02092(9) -0.00153(8)
Cr1 0.0145(2) 0.01207(19) 0.01233(19) 0.00050(15) 0.00757(16) 0.00133(15)
Cr2 0.0157(2) 0.0144(2) 0.01242(19) 0.00216(15) 0.00836(16) 0.00196(16)
Cl1 0.0203(3) 0.0157(3) 0.0170(3) -0.0019(2) 0.0101(2) 0.0012(2)
Cl2 0.0181(3) 0.0250(3) 0.0129(3) 0.0025(2) 0.0073(2) 0.0011(2)
Si1 0.0161(3) 0.0163(4) 0.0153(3) 0.0013(3) 0.0062(3) 0.0010(3)
Si2 0.0301(4) 0.0223(4) 0.0186(4) 0.0069(3) 0.0174(3) 0.0099(3)
O1 0.0159(9) 0.0166(9) 0.0175(9) 0.0002(7) 0.0072(7) 0.0025(7)
O2 0.0199(10) 0.0210(10) 0.0202(10) -0.0024(8) 0.0045(8) 0.0024(8)
O3 0.0176(10) 0.0271(11) 0.0225(10) 0.0051(8) 0.0095(8) -0.0020(8)
O4 0.0226(10) 0.0201(10) 0.0203(10) 0.0037(8) 0.0099(8) 0.0066(8)
O5 0.0245(10) 0.0235(10) 0.0155(9) 0.0039(8) 0.0125(8) 0.0016(8)
O6 0.0504(15) 0.0345(13) 0.0196(11) 0.0129(9) 0.0209(10) 0.0275(11)
O7 0.0386(13) 0.0271(12) 0.0417(13) 0.0045(10) 0.0343(11) 0.0024(10)
O8 0.0307(12) 0.0241(11) 0.0236(11) 0.0031(9) 0.0136(9) 0.0102(9)
O9 0.0189(10) 0.0199(10) 0.0168(9) -0.0041(7) 0.0090(8) 0.0025(8)
O10 0.0230(10) 0.0166(10) 0.0317(11) 0.0109(8) 0.0188(9) 0.0063(8)
O11 0.0206(10) 0.0211(10) 0.0183(10) 0.0025(8) 0.0077(8) -0.0023(8)
O12 0.0243(11) 0.0221(11) 0.0366(12) 0.0122(9) 0.0209(10) 0.0074(8)
C0AA 0.039(4) 0.023(4) 0.028(4) 0.000(3) 0.022(3) 0.010(3)
C1 0.0188(13) 0.0170(13) 0.0159(13) -0.0014(10) 0.0090(11) 0.0006(10)
C2 0.0237(15) 0.0222(15) 0.0188(14) -0.0052(11) 0.0046(11) 0.0018(11)
C3 0.0363(18) 0.0175(14) 0.0302(16) -0.0005(12) 0.0114(14) 0.0021(13)
C4 0.0258(16) 0.0360(18) 0.0201(14) -0.0016(13) 0.0085(12) 0.0023(13)
C4AA 0.034(6) 0.017(5) 0.034(5) -0.017(4) 0.005(4) 0.001(4)
C5 0.0295(17) 0.0362(19) 0.0328(18) -0.0146(15) 0.0042(14) -0.0026(14)
C6 0.0177(14) 0.0347(18) 0.0305(17) 0.0059(13) 0.0107(12) -0.0030(12)
C7 0.032(2) 0.081(3) 0.078(3) 0.044(3) 0.026(2) 0.000(2)
C8 0.046(2) 0.057(3) 0.072(3) -0.025(2) 0.043(2) -0.009(2)
C9 0.0228(18) 0.076(3) 0.048(2) -0.015(2) 0.0123(16) -0.0174(19)
C10 0.0269(16) 0.0211(15) 0.0293(16) 0.0091(12) 0.0119(13) 0.0083(12)
C11 0.060(3) 0.0274(18) 0.050(2) 0.0056(17) 0.024(2) 0.0181(18)
C12 0.044(2) 0.047(2) 0.0297(18) 0.0141(16) 0.0035(16) 0.0079(18)
C13 0.041(2) 0.035(2) 0.061(3) 0.0241(18) 0.0319(19) 0.0129(16)
C14 0.0308(16) 0.0207(14) 0.0251(15) 0.0087(12) 0.0141(13) 0.0102(12)
C15 0.046(2) 0.0261(17) 0.043(2) 0.0038(15) 0.0110(17) 0.0091(16)
C16 0.043(2) 0.044(2) 0.041(2) 0.0031(16) 0.0267(17) 0.0024(17)
C17 0.0382(19) 0.038(2) 0.0320(18) 0.0177(15) 0.0133(15) 0.0111(16)
C18 0.049(2) 0.072(3) 0.063(3) 0.039(2) 0.050(2) 0.029(2)
C19 0.049(5) 0.034(4) 0.046(4) 0.009(3) 0.034(4) 0.003(3)
C19A 0.045(5) 0.055(5) 0.040(4) -0.018(4) 0.027(4) -0.036(4)
C20 0.049(5) 0.032(4) 0.063(6) -0.010(4) 0.044(5) -0.006(3)
C20A 0.025(3) 0.050(4) 0.020(3) -0.002(3) 0.019(3) -0.012(3)
C21 0.030(4) 0.051(5) 0.047(4) -0.002(4) 0.023(3) -0.002(3)
C21A 0.023(4) 0.074(6) 0.034(4) 0.016(4) 0.018(3) 0.012(4)
C22 0.0362(18) 0.0278(16) 0.0180(14) -0.0004(12) 0.0095(13) 0.0147(13)
C23 0.050(2) 0.0336(19) 0.037(2) -0.0093(16) 0.0016(17) 0.0214(17)
C24 0.044(2) 0.058(2) 0.0206(16) 0.0008(16) 0.0146(15) 0.0164(18)
C25 0.0409(19) 0.0284(17) 0.0249(16) -0.0060(13) 0.0126(14) 0.0003(14)
C26 0.0209(15) 0.0344(18) 0.0290(16) -0.0098(13) 0.0080(13) 0.0109(13)
C27 0.028(4) 0.039(6) 0.026(4) -0.010(4) 0.011(3) 0.015(3)
C28 0.050(8) 0.031(7) 0.013(3) -0.010(4) 0.006(5) 0.002(5)
C29 0.0235(15) 0.0323(17) 0.0171(13) -0.0078(12) 0.0092(12) 0.0005(12)
C30 0.0243(15) 0.0252(15) 0.0239(15) 0.0049(12) 0.0178(12) 0.0019(12)
C31 0.0293(16) 0.0248(16) 0.0386(18) 0.0075(14) 0.0194(14) -0.0019(13)
C32 0.0348(18) 0.0219(15) 0.0365(18) 0.0096(13) 0.0193(15) 0.0010(13)
C33 0.0298(16) 0.0184(15) 0.047(2) 0.0140(13) 0.0249(15) 0.0110(12)
C34 0.055(3) 0.029(2) 0.114(4) 0.031(2) 0.055(3) 0.0177(19)
C35 0.072(3) 0.027(2) 0.091(4) -0.009(2) 0.053(3) 0.001(2)
C36 0.0303(18) 0.0371(19) 0.042(2) -0.0066(16) 0.0183(16) 0.0060(15)
C37 0.0213(15) 0.0280(16) 0.0356(17) 0.0082(13) 0.0169(13) 0.0052(12)
C38 0.0230(15) 0.0230(15) 0.0331(17) 0.0072(13) 0.0129(13) -0.0039(12)
C39 0.0240(17) 0.041(2) 0.055(2) 0.0135(18) 0.0138(16) -0.0064(15)
C40 0.0235(16) 0.0301(18) 0.045(2) 0.0063(15) 0.0005(15) -0.0053(13)
C41 0.0246(16) 0.0341(18) 0.0203(15) 0.0023(13) 0.0019(12) -0.0043(13)

loop_
_atom_type_symbol
_atom_type_description
_atom_type_scat_dispersion_real
_atom_type_scat_dispersion_imag
_atom_type_scat_source
C C 0.0033 0.0016 'International Tables Vol C Tables 4.2.6.8 and 6.1.1.4'
H H 0.0000 0.0000 'International Tables Vol C Tables 4.2.6.8 and 6.1.1.4'
Cl Cl 0.1484 0.1585 'International Tables Vol C Tables 4.2.6.8 and 6.1.1.4'
Cr Cr 0.3209 0.6236 'International Tables Vol C Tables 4.2.6.8 and 6.1.1.4'
I I -0.4742 1.8119 'International Tables Vol C Tables 4.2.6.8 and 6.1.1.4'
O O 0.0106 0.0060 'International Tables Vol C Tables 4.2.6.8 and 6.1.1.4'
Si Si 0.0817 0.0704 'International Tables Vol C Tables 4.2.6.8 and 6.1.1.4'

loop_
_geom_angle_atom_site_label_1
_geom_angle_atom_site_label_2
_geom_angle_atom_site_label_3
_geom_angle
Cl1 Cr1 Cr2 51.255(19)
Cl1 Cr1 Cl2 82.20(3)
Cl2 Cr1 Cr2 52.543(19)
O1 Cr1 Cr2 126.37(6)
O1 Cr1 Cl1 95.19(6)
O1 Cr1 Cl2 177.19(6)
O1 Cr1 O9 89.51(8)
O1 Cr1 O10 92.64(8)
O1 Cr1 C1 98.65(10)
O9 Cr1 Cr2 127.92(6)
O9 Cr1 Cl1 174.05(6)
O9 Cr1 Cl2 93.03(6)
O9 Cr1 O10 86.29(8)
O10 Cr1 Cr2 122.47(5)
O10 Cr1 Cl1 89.83(6)
O10 Cr1 Cl2 86.32(6)
C1 Cr1 Cr2 43.27(8)
C1 Cr1 Cl1 80.44(8)
C1 Cr1 Cl2 81.99(8)
C1 Cr1 O9 102.50(9)
C1 Cr1 O10 165.68(10)
Cl1 Cr2 Cr1 51.694(19)
Cl1 Cr2 Cl2 82.51(3)
Cl2 Cr2 Cr1 52.554(19)
O5 Cr2 Cr1 126.06(6)
O5 Cr2 Cl1 94.25(7)
O5 Cr2 Cl2 176.52(7)
O5 Cr2 O11 91.17(8)
O5 Cr2 O12 91.14(8)
O5 Cr2 C1 98.71(10)
O11 Cr2 Cr1 128.04(6)
O11 Cr2 Cl1 172.35(6)
O11 Cr2 Cl2 91.94(6)
O11 Cr2 O12 81.48(8)
O12 Cr2 Cr1 125.73(5)
O12 Cr2 Cl1 93.01(6)
O12 Cr2 Cl2 87.79(6)
C1 Cr2 Cr1 43.34(8)
C1 Cr2 Cl1 80.85(8)
C1 Cr2 Cl2 82.05(8)
C1 Cr2 O11 103.67(10)
C1 Cr2 O12 168.71(9)
Cr2 Cl1 Cr1 77.05(2)
Cr2 Cl2 Cr1 74.90(2)
O1 Si1 O2 113.57(11)
O1 Si1 O3 107.40(11)
O1 Si1 O4 115.07(11)
O2 Si1 O3 110.69(11)
O4 Si1 O2 105.76(11)
O4 Si1 O3 103.95(11)
O5 Si2 O6 113.68(11)
O5 Si2 O7 105.97(12)
O5 Si2 O8 115.61(11)
O6 Si2 O7 110.98(13)
O6 Si2 O8 105.27(12)
O8 Si2 O7 105.06(12)
Si1 O1 Cr1 165.30(13)
C2 O2 Si1 129.38(18)
C6 O3 Si1 131.93(19)
C10 O4 Si1 132.00(18)
Si2 O5 Cr2 164.21(14)
C14 O6 Si2 131.29(19)
C18 O7 Si2 131.7(3)
C22 O8 Si2 131.88(19)
C26 O9 Cr1 123.26(17)
C29 O9 Cr1 125.30(16)
C29 O9 C26 109.8(2)
C30 O10 Cr1 124.35(16)
C30 O10 C33 109.3(2)
C33 O10 Cr1 126.29(16)
C38 O11 Cr2 129.26(17)
C38 O11 C41 105.7(2)
C41 O11 Cr2 124.37(17)
C34 O12 Cr2 129.0(2)
C34 O12 C37 107.2(2)
C37 O12 Cr2 123.71(17)
C26 C0AA C4AA 106.0(6)
Cr1 C1 I1 116.19(12)
Cr2 C1 I1 115.40(13)
Cr2 C1 Cr1 93.39(12)
O2 C2 C3 110.9(2)
O2 C2 C4 107.7(2)
O2 C2 C5 105.9(2)
C4 C2 C3 111.4(3)
C5 C2 C3 110.7(3)
C5 C2 C4 110.1(3)
C29 C4AA C0AA 105.9(9)
O3 C6 C7 105.7(3)
O3 C6 C8 109.1(3)
O3 C6 C9 111.1(3)
C8 C6 C7 112.0(3)
C8 C6 C9 110.7(3)
C9 C6 C7 108.1(3)
O4 C10 C11 105.6(3)
O4 C10 C12 108.2(3)
O4 C10 C13 110.5(2)
C11 C10 C12 110.3(3)
C13 C10 C11 110.8(3)
C13 C10 C12 111.3(3)
O6 C14 C15 111.7(3)
O6 C14 C16 108.0(3)
O6 C14 C17 105.5(2)
C15 C14 C17 110.3(3)
C16 C14 C15 110.9(3)
C16 C14 C17 110.3(3)
O7 C18 C19 106.0(4)
O7 C18 C20A 108.2(4)
O7 C18 C21 101.3(4)
O7 C18 C21A 102.9(4)
C19 C18 C20A 68.5(4)
C19 C18 C21 95.9(5)
C19 C18 C21A 151.1(4)
C19A C18 O7 112.4(5)
C19A C18 C19 47.5(5)
C19A C18 C20A 110.3(5)
C19A C18 C21 48.5(5)
C19A C18 C21A 120.0(6)
C20 C18 O7 121.0(5)
C20 C18 C19 122.0(6)
C20 C18 C19A 124.7(5)
C20 C18 C20A 66.1(6)
C20 C18 C21 105.2(5)
C20 C18 C21A 36.8(5)
C20A C18 C21 149.4(4)
C21A C18 C20A 101.9(5)
C21A C18 C21 78.8(5)
O8 C22 C23 105.1(3)
O8 C22 C24 109.9(3)
O8 C22 C25 110.7(2)
C23 C22 C24 109.7(3)
C25 C22 C23 110.0(3)
C25 C22 C24 111.3(3)
O9 C26 C0AA 106.9(3)
O9 C26 C27 101.8(3)
C0AA C26 C27 30.5(3)
C28 C27 C26 109.7(8)
C27 C28 C29 115.1(10)
O9 C29 C4AA 108.3(6)
O9 C29 C28 101.3(5)
C4AA C29 C28 20.1(5)
O10 C30 C31 104.3(2)
C30 C31 C32 101.7(2)
C33 C32 C31 102.5(2)
O10 C33 C32 106.1(2)
O12 C34 C35 107.9(3)
C34 C35 C36 106.2(3)
C37 C36 C35 104.3(3)
O12 C37 C36 105.2(3)
O11 C38 C39 103.2(2)
C38 C39 C40 104.4(3)
C41 C40 C39 105.2(3)
O11 C41 C40 105.5(3)

loop_
_geom_bond_atom_site_label_1
_geom_bond_atom_site_label_2
_geom_bond_distance
I1 C1 2.147(3)
Cr1 Cr2 2.9707(6)
Cr1 Cl1 2.3920(7)
Cr1 Cl2 2.4428(8)
Cr1 O1 1.8808(19)
Cr1 O9 2.0547(18)
Cr1 O10 2.1958(19)
Cr1 C1 2.042(3)
Cr2 Cl1 2.3774(8)
Cr2 Cl2 2.4425(8)
Cr2 O5 1.8799(19)
Cr2 O11 2.048(2)
Cr2 O12 2.212(2)
Cr2 C1 2.040(3)
Si1 O1 1.578(2)
Si1 O2 1.636(2)
Si1 O3 1.637(2)
Si1 O4 1.633(2)
Si2 O5 1.574(2)
Si2 O6 1.632(2)
Si2 O7 1.639(2)
Si2 O8 1.637(2)
O2 C2 1.443(3)
O3 C6 1.437(3)
O4 C10 1.439(3)
O6 C14 1.432(3)
O7 C18 1.441(4)
O8 C22 1.440(4)
O9 C26 1.459(3)
O9 C29 1.459(3)
O10 C30 1.443(3)
O10 C33 1.447(3)
O11 C38 1.456(3)
O11 C41 1.457(3)
O12 C34 1.412(4)
O12 C37 1.450(3)
C0AA C4AA 1.542(17)
C0AA C26 1.509(8)
C2 C3 1.524(4)
C2 C4 1.522(4)
C2 C5 1.521(4)
C4AA C29 1.501(14)
C6 C7 1.521(5)
C6 C8 1.499(5)
C6 C9 1.518(5)
C10 C11 1.516(5)
C10 C12 1.524(5)
C10 C13 1.515(5)
C14 C15 1.516(5)
C14 C16 1.507(5)
C14 C17 1.526(4)
C18 C19 1.554(8)
C18 C19A 1.339(9)
C18 C20 1.315(8)
C18 C20A 1.699(8)
C18 C21 1.766(9)
C18 C21A 1.572(9)
C22 C23 1.524(4)
C22 C24 1.525(4)
C22 C25 1.510(5)
C26 C27 1.555(8)
C27 C28 1.209(16)
C28 C29 1.516(15)
C30 C31 1.509(4)
C31 C32 1.519(5)
C32 C33 1.516(4)
C34 C35 1.471(6)
C35 C36 1.514(6)
C36 C37 1.508(5)
C38 C39 1.522(5)
C39 C40 1.526(5)
C40 C41 1.520(4)
